data_4349411
loop_
_publ_author_name
'Yogendra, Sivathmeehan'
'Hennersdorf, Felix'
'Weigand, Jan J.'

_publ_section_title
;
 Nitrogen-Phosphorus(III)-Chalcogen Macrocycles for the Synthesis of
 Polynuclear Silver(I) Sandwich Complexes.
;
_journal_issue 15
_journal_name_full 'Inorganic chemistry'
_journal_page_first 8698
_journal_page_last 8704
_journal_paper_doi 10.1021/acs.inorgchem.7b00141
_journal_volume 56
_journal_year 2017
_chemical_absolute_configuration ad
_chemical_formula_moiety 'C26 H26 N2 P4 S2'
_chemical_formula_sum 'C26 H26 N2 P4 S2'
_chemical_formula_weight 554.49
_chemical_name_systematic 3,7-dimethyl-2,4,6,8-tetraphenyl-1,5,3,7,2,4,6,8-dithiadiazatetraphosphocane
_space_group_crystal_system monoclinic
_space_group_IT_number 7
_space_group_name_Hall 'P -2yac'
_space_group_name_H-M_alt 'P 1 n 1'
_atom_sites_solution_hydrogens geom
_audit_creation_date 2016-07-22
_audit_creation_method
;
Olex2 1.2
(compiled 2015.09.30 svn.r3233 for OlexSys, GUI svn.r5103)
;
_cell_angle_alpha 90
_cell_angle_beta 113.0921(10)
_cell_angle_gamma 90
_cell_formula_units_Z 2
_cell_length_a 11.08745(9)
_cell_length_b 11.01972(7)
_cell_length_c 11.82438(10)
_cell_measurement_reflns_used 20194
_cell_measurement_temperature 99.98(13)
_cell_measurement_theta_max 76.3260
_cell_measurement_theta_min 3.9950
_cell_volume 1328.95(2)
_computing_cell_refinement 'CrysAlisPro 1.171.38.43 (Rigaku OD, 2015)'
_computing_data_collection 'CrysAlisPro 1.171.38.43 (Rigaku OD, 2015)'
_computing_data_reduction 'CrysAlisPro 1.171.38.43 (Rigaku OD, 2015)'
_computing_molecular_graphics 'Olex2 (Dolomanov et al., 2009)'
_computing_publication_material 'Olex2 (Dolomanov et al., 2009)'
_computing_structure_refinement 'ShelXL (Sheldrick, 2015)'
_computing_structure_solution 'ShelXT (Sheldrick, 2015)'
_diffrn_ambient_environment N~2~
_diffrn_ambient_temperature 99.98(13)
_diffrn_detector 'CCD plate'
_diffrn_detector_area_resol_mean 5.2850
_diffrn_detector_type AtlasS2
_diffrn_measured_fraction_theta_full 1.000
_diffrn_measured_fraction_theta_max 0.997
_diffrn_measurement_details
;
List of Runs (angles in degrees, time in seconds):

  # Type    Start    End  Width  t~exp~   \w     \q     \k     \f   Frames
#--------------------------------------------------------------------------
  1  \w     25.00  80.00   0.50    1.00    --   42.75  38.00 -90.00  110
  2  \w     90.00 115.00   0.50    1.00    --   42.75  38.00 -90.00   50
  3  \w     68.00  96.00   0.50    1.00    --   42.75  77.00 -60.00   56
  4  \w     66.00 117.00   0.50    1.00    --   42.75  77.00   0.00  102
  5  \w     92.00 117.00   0.50    1.00    --   42.75  77.00  60.00   50
  6  \w     57.00 120.00   0.50    1.00    --   42.75  19.00 150.00  126
  7  \w    133.00 169.00   0.50    4.00    --  111.00  61.00  30.00   72
  8  \w    131.00 173.00   0.50    4.00    --  111.00  77.00 -30.00   84
  9  \w    137.00 164.00   0.50    4.00    --  111.00  45.00-120.00   54
 10  \w    118.00 176.00   0.50    4.00    --  111.00  77.00-150.00  116
 11  \w    115.00 150.00   0.50    4.00    --  111.00  77.00 -60.00   70
 12  \w     87.00 120.00   0.50    4.00    --  111.00  45.00-120.00   66
 13  \w     84.00 111.00   0.50    4.00    --  111.00  61.00-120.00   54
 14  \w     83.00 109.00   0.50    4.00    --  111.00  61.00-150.00   52
 15  \w     84.00 124.00   0.50    4.00    --  111.00  61.00-180.00   80
 16  \w     80.00 171.00   0.50    4.00    --  111.00  77.00-180.00  182
 17  \w     80.00 106.00   0.50    4.00    --  111.00  77.00 -30.00   52
 18  \w     84.00 128.00   0.50    4.00    --  111.00  61.00 -60.00   88
 19  \w     83.00 110.00   0.50    4.00    --  111.00  61.00  30.00   54
 20  \w     83.00 130.00   0.50    4.00    --  111.00  61.00   0.00   94
 21  \w     83.00 156.00   0.50    4.00    --  111.00  61.00 -30.00  146
 22  \w     83.00 175.00   0.50    4.00    --  111.00  61.00  90.00  184
 23  \w    153.00 178.00   0.50    4.00    --  111.00  61.00 120.00   50
 24  \w    128.00 178.00   0.50    4.00    --  111.00  61.00 150.00  100
 25  \w     87.00 126.00   0.50    4.00    --  111.00  45.00  60.00   78
 26  \w     80.00 177.00   0.50    4.00    --  111.00  77.00 120.00  194
 27  \w     80.00 170.00   0.50    4.00    --  111.00  77.00   0.00  180
 28  \w     84.00 111.00   0.50    4.00    --  111.00  61.00 150.00   54
 29  \w     83.00 116.00   0.50    4.00    --  111.00  61.00 120.00   66
 30  \w     83.00 162.00   0.50    4.00    --  111.00  61.00  60.00  158
 31  \w     84.00 177.00   0.50    4.00    --  111.00  61.00 -90.00  186
 32  \w     80.00 106.00   0.50    4.00    --  111.00  77.00 -60.00   52
 33  \w     80.00 130.00   0.50    4.00    --  111.00  77.00-120.00  100
 34  \w     81.00 108.00   0.50    4.00    --  111.00  77.00-150.00   54
 35  \w     80.00 106.00   0.50    4.00    --  111.00  77.00 -90.00   52
 36  \w     80.00 107.00   0.50    4.00    --  111.00  77.00  60.00   54
 37  \w     80.00 106.00   0.50    4.00    --  111.00  77.00  90.00   52
 38  \w     80.00 115.00   0.50    4.00    --  111.00  77.00 150.00   70
 39  \w     16.00  61.00   0.50    1.00    --   42.75  77.00   0.00   90
 40  \w     11.00  66.00   0.50    1.00    --   42.75  77.00 -60.00  110
 41  \w     11.00  62.00   0.50    1.00    --   42.75  77.00-150.00  102
 42  \w     42.00 131.00   0.50    4.00    --  111.00 -45.00-150.00  178
 43  \w     94.00 121.00   0.50    4.00    --  111.00-125.00-180.00   54
 44  \w     73.00 138.00   0.50    4.00    --  111.00 -61.00 -90.00  130
 45  \w     79.00 121.00   0.50    4.00    --  111.00-125.00 -30.00   84
 46  \w     87.00 121.00   0.50    4.00    --  111.00-125.00  60.00   68
 47  \w     36.00  97.00   0.50    4.00    --  111.00 -94.00  60.00  122
 48  \w     42.00 118.00   0.50    4.00    --  111.00-125.00 150.00  152
 49  \w     24.00  80.00   0.50    1.00    --   42.75-125.00 120.00  112
 50  \w      6.00  53.00   0.50    1.00    --   42.75  19.00 150.00   94
 51  \w     11.00  67.00   0.50    1.00    --   42.75  77.00  60.00  112
 52  \w     15.00  64.00   0.50    1.00    --   42.75  77.00 120.00   98
 53  \w    -59.00  32.00   0.50    1.00    --  -38.50  38.00  60.00  182
 54  \w      6.00  81.00   0.50    1.00    --   42.75 -99.00 -90.00  150
 55  \w     54.00  89.00   0.50    4.00    --  111.00-125.00-180.00   70
 56  \w     43.00  99.00   0.50    4.00    --  111.00 -77.00-150.00  112
 57  \w     30.00 107.00   0.50    4.00    --  111.00 -94.00-180.00  154
 58  \w    -58.00 -13.00   0.50    1.00    --  -38.50 -19.00-180.00   90
 59  \w    -60.00  32.00   0.50    1.00    --  -38.50  57.00-180.00  184
;
_diffrn_measurement_device 'four-circle diffractometer'
_diffrn_measurement_device_type 'SuperNova, Dual, Cu at zero, AtlasS2'
_diffrn_measurement_method '\w scans'
_diffrn_orient_matrix_type 'CrysAlisPro convention (1999,Acta A55,543-557)'
_diffrn_orient_matrix_UB_11 0.0186615000
_diffrn_orient_matrix_UB_12 0.1231261000
_diffrn_orient_matrix_UB_13 -0.0526965000
_diffrn_orient_matrix_UB_21 0.1471779000
_diffrn_orient_matrix_UB_22 -0.0027775000
_diffrn_orient_matrix_UB_23 0.0833965000
_diffrn_orient_matrix_UB_31 0.0285464000
_diffrn_orient_matrix_UB_32 -0.0660788000
_diffrn_orient_matrix_UB_33 -0.1016307000
_diffrn_radiation_monochromator mirror
_diffrn_radiation_probe x-ray
_diffrn_radiation_type CuK\a
_diffrn_radiation_wavelength 1.54184
_diffrn_reflns_av_R_equivalents 0.0170
_diffrn_reflns_av_unetI/netI 0.0116
_diffrn_reflns_Laue_measured_fraction_full 1.000
_diffrn_reflns_Laue_measured_fraction_max 0.997
_diffrn_reflns_limit_h_max 13
_diffrn_reflns_limit_h_min -13
_diffrn_reflns_limit_k_max 13
_diffrn_reflns_limit_k_min -13
_diffrn_reflns_limit_l_max 14
_diffrn_reflns_limit_l_min -14
_diffrn_reflns_number 23842
_diffrn_reflns_point_group_measured_fraction_full 1.000
_diffrn_reflns_point_group_measured_fraction_max 0.997
_diffrn_reflns_theta_full 67.684
_diffrn_reflns_theta_max 76.560
_diffrn_reflns_theta_min 4.012
_diffrn_source 'micro-focus sealed X-ray tube'
_diffrn_source_type 'SuperNova (Cu) X-ray Source'
_exptl_absorpt_coefficient_mu 4.238
_exptl_absorpt_correction_T_max 0.698
_exptl_absorpt_correction_T_min 0.503
_exptl_absorpt_correction_type gaussian
_exptl_absorpt_process_details
;
CrysAlisPro 1.171.38.43 (Rigaku Oxford Diffraction, 2015)
Numerical absorption correction based on gaussian integration over
			a multifaceted crystal model
Empirical absorption correction using spherical harmonics,
 implemented in SCALE3 ABSPACK scaling algorithm.
;
_exptl_crystal_colour 'clear colourless'
_exptl_crystal_colour_lustre clear
_exptl_crystal_colour_primary colourless
_exptl_crystal_density_diffrn 1.386
_exptl_crystal_description block
_exptl_crystal_F_000 576
_exptl_crystal_size_max 0.244
_exptl_crystal_size_mid 0.202
_exptl_crystal_size_min 0.123
_refine_diff_density_max 0.218
_refine_diff_density_min -0.166
_refine_diff_density_rms 0.039
_refine_ls_abs_structure_details
;
 Refined as an inversion twin.
;
_refine_ls_abs_structure_Flack 0.482(19)
_refine_ls_extinction_method none
_refine_ls_goodness_of_fit_ref 1.045
_refine_ls_hydrogen_treatment constr
_refine_ls_matrix_type full
_refine_ls_number_parameters 493
_refine_ls_number_reflns 5394
_refine_ls_number_restraints 722
_refine_ls_restrained_S_all 1.044
_refine_ls_R_factor_all 0.0275
_refine_ls_R_factor_gt 0.0274
_refine_ls_shift/su_max 0.001
_refine_ls_shift/su_mean 0.000
_refine_ls_structure_factor_coef Fsqd
_refine_ls_weighting_details 'w=1/[\s^2^(Fo^2^)+(0.0562P)^2^+0.2178P] where P=(Fo^2^+2Fc^2^)/3'
_refine_ls_weighting_scheme calc
_refine_ls_wR_factor_gt 0.0778
_refine_ls_wR_factor_ref 0.0779
_reflns_Friedel_coverage 0.995
_reflns_Friedel_fraction_full 1.000
_reflns_Friedel_fraction_max 0.997
_reflns_number_gt 5388
_reflns_number_total 5394
_reflns_threshold_expression 'I > 2\s(I)'
_cod_data_source_file S-8-Ring_file024_file038.cif
_cod_data_source_block S-8-ring
_cod_database_code 4349411
_chemical_oxdiff_formula 'C52 H52 N4 P8 S4 '
_shelx_space_group_comment
;
The symmetry employed for this shelxl refinement is uniquely defined
by the following loop, which should always be used as a source of
symmetry information in preference to the above space-group names.
They are only intended as comments.
;
_reflns_odcompleteness_completeness 100.00
_reflns_odcompleteness_iscentric 1
_reflns_odcompleteness_theta 66.97
_olex2_refinement_description
;
1. Twinned data refinement
 Scales: 0.518(19) 0.482(19)
2. Fixed Uiso
 At 1.2 times of:
  All C(H) groups
 At 1.5 times of:
  All C(H,H,H) groups
3. Uiso/Uaniso restraints and constraints
C1A \\sim C2A \\sim C3A \\sim C4A \\sim C5A \\sim C6A \\sim C7A \\sim C8A \\sim
C9A \\sim C10A \\sim C11A \\sim C12A \\sim C13A \\sim C14A \\sim C15A \\sim
C16A \\sim C17A \\sim C18A \\sim C19A \\sim C20A \\sim C21A \\sim C22A \\sim
C23A \\sim C24A \\sim C12B \\sim C4B \\sim C20B \\sim C8B \\sim C16B \\sim C24B
\\sim C2B \\sim C6B \\sim C10B \\sim C14B \\sim C18B \\sim C22B \\sim C1B \\sim
C3B \\sim C5B \\sim C7B \\sim C9B \\sim C11B \\sim C13B \\sim C15B \\sim C17B
\\sim C19B \\sim C21B \\sim C23B: within 2A with sigma of 0.01 and sigma for
terminal atoms of 0.02
Uanis(C20A) = Uanis(C20B)
Uanis(C7A) = Uanis(C7B)
4. Others
 Sof(C26B)=Sof(H26D)=Sof(H26E)=Sof(H26F)=Sof(C1B)=Sof(C6B)=Sof(H6B)=Sof(C5B)=
 Sof(H5B)=Sof(C4B)=Sof(H4B)=Sof(C3B)=Sof(H3B)=Sof(C2B)=Sof(H2B)=Sof(C7B)=
 Sof(C8B)=Sof(H8B)=Sof(C9B)=Sof(H9B)=Sof(C10B)=Sof(H10B)=Sof(C11B)=Sof(H11B)=
 Sof(C12B)=Sof(H12B)=Sof(C13B)=Sof(C14B)=Sof(H14B)=Sof(C15B)=Sof(H15B)=
 Sof(C16B)=Sof(H16B)=Sof(C17B)=Sof(H17B)=Sof(C18B)=Sof(H18B)=Sof(C19B)=
 Sof(C20B)=Sof(H20B)=Sof(C21B)=Sof(H21B)=Sof(C22B)=Sof(H22B)=Sof(C23B)=
 Sof(H23B)=Sof(C24B)=Sof(H24B)=Sof(C25B)=Sof(H25D)=Sof(H25E)=Sof(H25F)=Sof(S1B)=
 Sof(S2B)=Sof(P1B)=Sof(P2B)=Sof(P3B)=Sof(P4B)=1-FVAR(1)
 Sof(S1A)=Sof(S2A)=Sof(P1A)=Sof(P2A)=Sof(P3A)=Sof(P4A)=Sof(C1A)=Sof(C2A)=
 Sof(H2A)=Sof(C3A)=Sof(H3A)=Sof(C4A)=Sof(H4A)=Sof(C5A)=Sof(H5A)=Sof(C6A)=
 Sof(H6A)=Sof(C7A)=Sof(C8A)=Sof(H8A)=Sof(C9A)=Sof(H9A)=Sof(C10A)=Sof(H10A)=
 Sof(C11A)=Sof(H11A)=Sof(C12A)=Sof(H12A)=Sof(C13A)=Sof(C14A)=Sof(H14A)=
 Sof(C15A)=Sof(H15A)=Sof(C16A)=Sof(H16A)=Sof(C17A)=Sof(H17A)=Sof(C18A)=
 Sof(H18A)=Sof(C19A)=Sof(C20A)=Sof(H20A)=Sof(C21A)=Sof(H21A)=Sof(C22A)=
 Sof(H22A)=Sof(C23A)=Sof(H23A)=Sof(C24A)=Sof(H24A)=Sof(C25A)=Sof(H25A)=
 Sof(H25B)=Sof(H25C)=Sof(C26A)=Sof(H26A)=Sof(H26B)=Sof(H26C)=FVAR(1)
5.a Aromatic/amide H refined with riding coordinates:
 C2A(H2A), C3A(H3A), C4A(H4A), C5A(H5A), C6A(H6A), C8A(H8A), C9A(H9A),
 C10A(H10A), C11A(H11A), C12A(H12A), C14A(H14A), C15A(H15A), C16A(H16A),
 C17A(H17A), C18A(H18A), C20A(H20A), C21A(H21A), C22A(H22A), C23A(H23A),
 C24A(H24A), C6B(H6B), C5B(H5B), C4B(H4B), C3B(H3B), C2B(H2B), C8B(H8B),
 C9B(H9B), C10B(H10B), C11B(H11B), C12B(H12B), C14B(H14B), C15B(H15B),
 C16B(H16B), C17B(H17B), C18B(H18B), C20B(H20B), C21B(H21B), C22B(H22B),
 C23B(H23B), C24B(H24B)
5.b Fitted hexagon refined as free rotating group:
 C1A(C2A,C3A,C4A,C5A,C6A), C7A(C8A,C9A,C10A,C11A,C12A), C13A(C14A,C15A,C16A,
 C17A,C18A), C19A(C20A,C21A,C22A,C23A,C24A), C1B(C6B,C5B,C4B,C3B,C2B), C7B(C8B,
 C9B,C10B,C11B,C12B), C13B(C14B,C15B,C16B,C17B,C18B), C19B(C20B,C21B,C22B,C23B,
 C24B)
5.c Idealised Me refined as rotating group:
 C25A(H25A,H25B,H25C), C26A(H26A,H26B,H26C), C26B(H26D,H26E,H26F), C25B(H25D,
 H25E,H25F)
;
_shelx_shelxl_version_number 2014/7
_olex2_submission_special_instructions 'No special instructions were received'
_oxdiff_exptl_absorpt_empirical_details
;
Empirical correction (ABSPACK) includes:
- Absorption correction using spherical harmonics
- Frame scaling
;
_oxdiff_exptl_absorpt_empirical_full_max 1.199
_oxdiff_exptl_absorpt_empirical_full_min 0.821

loop_
_space_group_symop_operation_xyz
'x, y, z'
'x+1/2, -y, z+1/2'

loop_
_atom_site_label
_atom_site_type_symbol
_atom_site_fract_x
_atom_site_fract_y
_atom_site_fract_z
_atom_site_U_iso_or_equiv
_atom_site_adp_type
_atom_site_occupancy
_atom_site_site_symmetry_order
_atom_site_calc_flag
_atom_site_refinement_flags_posn
_atom_site_refinement_flags_adp
_atom_site_refinement_flags_occupancy
_atom_site_disorder_assembly
_atom_site_disorder_group
N1 N 0.6788(2) 0.30442(19) 0.62627(19) 0.0272(4) Uani 1 1 d . . . . .
N2 N 0.3211(2) 0.19944(18) 0.37606(19) 0.0252(4) Uani 1 1 d . . . . .
S1A S 0.54854(10) 0.32677(12) 0.34264(8) 0.0282(2) Uani 0.6730(15) 1 d . . P A 1
S2A S 0.42068(10) 0.23691(12) 0.65365(8) 0.0254(2) Uani 0.6730(15) 1 d . . P A 1
P1A P 0.70126(8) 0.25041(8) 0.49921(8) 0.0246(2) Uani 0.6730(15) 1 d . . P A 1
P2A P 0.42614(8) 0.17023(7) 0.30535(8) 0.02161(18) Uani 0.6730(15) 1 d . . P A 1
P3A P 0.34570(8) 0.11351(7) 0.50165(7) 0.02130(18) Uani 0.6730(15) 1 d . . P A 1
P4A P 0.62157(8) 0.19449(8) 0.69500(8) 0.0240(2) Uani 0.6730(15) 1 d . . P A 1
C1A C 0.8370(3) 0.3499(3) 0.5008(3) 0.0304(9) Uani 0.6730(15) 1 d . U P A 1
C2A C 0.8433(5) 0.3937(4) 0.3931(3) 0.0339(12) Uani 0.6730(15) 1 d G U P A 1
H2A H 0.7723 0.3837 0.3185 0.041 Uiso 0.6730(15) 1 calc R . P A 1
C3A C 0.9558(7) 0.4523(7) 0.3967(6) 0.0460(19) Uani 0.6730(15) 1 d G U P A 1
H3A H 0.9601 0.4816 0.3246 0.055 Uiso 0.6730(15) 1 calc R . P A 1
C4A C 1.0619(6) 0.4671(7) 0.5082(7) 0.0405(16) Uani 0.6730(15) 1 d G U P A 1
H4A H 1.1372 0.5063 0.5107 0.049 Uiso 0.6730(15) 1 calc R . P A 1
C5A C 1.0556(3) 0.4234(6) 0.6160(6) 0.0428(15) Uani 0.6730(15) 1 d G U P A 1
H5A H 1.1266 0.4333 0.6906 0.051 Uiso 0.6730(15) 1 calc R . P A 1
C6A C 0.9431(4) 0.3647(4) 0.6123(3) 0.0428(12) Uani 0.6730(15) 1 d G U P A 1
H6A H 0.9388 0.3355 0.6844 0.051 Uiso 0.6730(15) 1 calc R . P A 1
C7A C 0.3205(3) 0.2005(3) 0.1426(3) 0.0251(7) Uani 0.6730(15) 1 d . U P A 1
C8A C 0.3571(4) 0.2733(4) 0.0654(5) 0.0375(14) Uani 0.6730(15) 1 d G U P A 1
H8A H 0.4350 0.3170 0.0969 0.045 Uiso 0.6730(15) 1 calc R . P A 1
C9A C 0.2772(6) 0.2807(6) -0.0590(4) 0.0451(18) Uani 0.6730(15) 1 d G U P A 1
H9A H 0.3016 0.3293 -0.1107 0.054 Uiso 0.6730(15) 1 calc R . P A 1
C10A C 0.1607(6) 0.2153(6) -0.1061(3) 0.0386(14) Uani 0.6730(15) 1 d G U P A 1
H10A H 0.1073 0.2202 -0.1893 0.046 Uiso 0.6730(15) 1 calc R . P A 1
C11A C 0.1242(4) 0.1425(4) -0.0289(4) 0.0422(13) Uani 0.6730(15) 1 d G U P A 1
H11A H 0.0462 0.0988 -0.0604 0.051 Uiso 0.6730(15) 1 calc R . P A 1
C12A C 0.2041(3) 0.1352(3) 0.0955(3) 0.0337(10) Uani 0.6730(15) 1 d G U P A 1
H12A H 0.1796 0.0865 0.1472 0.040 Uiso 0.6730(15) 1 calc R . P A 1
C13A C 0.1769(3) 0.0979(3) 0.4942(3) 0.0251(7) Uani 0.6730(15) 1 d . U P A 1
C14A C 0.0748(3) 0.0882(3) 0.3793(2) 0.0346(9) Uani 0.6730(15) 1 d G U P A 1
H14A H 0.0901 0.1028 0.3086 0.042 Uiso 0.6730(15) 1 calc R . P A 1
C15A C -0.0501(3) 0.0567(5) 0.3701(4) 0.0406(14) Uani 0.6730(15) 1 d G U P A 1
H15A H -0.1183 0.0502 0.2932 0.049 Uiso 0.6730(15) 1 calc R . P A 1
C16A C -0.0729(4) 0.0349(7) 0.4758(5) 0.0404(16) Uani 0.6730(15) 1 d G U P A 1
H16A H -0.1565 0.0138 0.4696 0.048 Uiso 0.6730(15) 1 calc R . P A 1
C17A C 0.0291(6) 0.0446(6) 0.5907(4) 0.0358(13) Uani 0.6730(15) 1 d G U P A 1
H17A H 0.0139 0.0300 0.6614 0.043 Uiso 0.6730(15) 1 calc R . P A 1
C18A C 0.1541(4) 0.0761(4) 0.5999(3) 0.0319(12) Uani 0.6730(15) 1 d G U P A 1
H18A H 0.2223 0.0827 0.6768 0.038 Uiso 0.6730(15) 1 calc R . P A 1
C19A C 0.6944(3) 0.2462(3) 0.8568(3) 0.0296(9) Uani 0.6730(15) 1 d . U P A 1
C20A C 0.6346(4) 0.2147(4) 0.9362(5) 0.0369(8) Uani 0.6730(15) 1 d G U P A 1
H20A H 0.5506 0.1817 0.9051 0.044 Uiso 0.6730(15) 1 calc R . P A 1
C21A C 0.7001(6) 0.2324(7) 1.0620(4) 0.0386(14) Uani 0.6730(15) 1 d G U P A 1
H21A H 0.6601 0.2113 1.1151 0.046 Uiso 0.6730(15) 1 calc R . P A 1
C22A C 0.8256(6) 0.2817(7) 1.1084(3) 0.0389(15) Uani 0.6730(15) 1 d G U P A 1
H22A H 0.8694 0.2936 1.1926 0.047 Uiso 0.6730(15) 1 calc R . P A 1
C23A C 0.8854(4) 0.3133(5) 1.0290(4) 0.0527(16) Uani 0.6730(15) 1 d G U P A 1
H23A H 0.9694 0.3463 1.0601 0.063 Uiso 0.6730(15) 1 calc R . P A 1
C24A C 0.8199(4) 0.2956(4) 0.9032(4) 0.0491(13) Uani 0.6730(15) 1 d G U P A 1
H24A H 0.8599 0.3167 0.8501 0.059 Uiso 0.6730(15) 1 calc R . P A 1
C25A C 0.6480(4) 0.4340(3) 0.6342(4) 0.0354(8) Uani 0.6730(15) 1 d . . P A 1
H25A H 0.7068 0.4835 0.6123 0.053 Uiso 0.6730(15) 1 calc GR . P A 1
H25B H 0.6579 0.4526 0.7167 0.053 Uiso 0.6730(15) 1 calc GR . P A 1
H25C H 0.5594 0.4499 0.5787 0.053 Uiso 0.6730(15) 1 calc GR . P A 1
C26A C 0.2484(4) 0.3158(3) 0.3532(4) 0.0280(7) Uani 0.6730(15) 1 d . . P A 1
H26A H 0.3088 0.3812 0.3884 0.042 Uiso 0.6730(15) 1 calc GR . P A 1
H26B H 0.1853 0.3132 0.3902 0.042 Uiso 0.6730(15) 1 calc GR . P A 1
H26C H 0.2041 0.3284 0.2663 0.042 Uiso 0.6730(15) 1 calc GR . P A 1
C26B C 0.3578(8) 0.0674(7) 0.3784(8) 0.0350(17) Uani 0.3270(15) 1 d . . P A 2
H26D H 0.4376 0.0523 0.4485 0.052 Uiso 0.3270(15) 1 calc GR . P A 2
H26E H 0.3703 0.0479 0.3046 0.052 Uiso 0.3270(15) 1 calc GR . P A 2
H26F H 0.2889 0.0179 0.3836 0.052 Uiso 0.3270(15) 1 calc GR . P A 2
C1B C 0.8266(6) 0.4026(7) 0.5098(7) 0.0285(17) Uani 0.3270(15) 1 d . U P A 2
C6B C 0.9295(8) 0.4108(7) 0.6244(6) 0.033(2) Uani 0.3270(15) 1 d G U P A 2
H6B H 0.9152 0.3939 0.6952 0.040 Uiso 0.3270(15) 1 calc R . P A 2
C5B C 1.0537(7) 0.4442(13) 0.6332(11) 0.041(3) Uani 0.3270(15) 1 d G U P A 2
H5B H 1.1225 0.4496 0.7098 0.049 Uiso 0.3270(15) 1 calc R . P A 2
C4B C 1.0751(10) 0.4694(17) 0.5273(15) 0.041(3) Uani 0.3270(15) 1 d G U P A 2
H4B H 1.1583 0.4917 0.5332 0.049 Uiso 0.3270(15) 1 calc R . P A 2
C3B C 0.9723(14) 0.4612(14) 0.4128(12) 0.032(2) Uani 0.3270(15) 1 d G U P A 2
H3B H 0.9866 0.4780 0.3420 0.038 Uiso 0.3270(15) 1 calc R . P A 2
C2B C 0.8480(11) 0.4278(8) 0.4040(7) 0.030(2) Uani 0.3270(15) 1 d G U P A 2
H2B H 0.7792 0.4223 0.3274 0.036 Uiso 0.3270(15) 1 calc R . P A 2
C7B C 0.3144(8) 0.2474(6) 0.1505(6) 0.0251(7) Uani 0.3270(15) 1 d . U P A 2
C8B C 0.3684(10) 0.2853(8) 0.0684(9) 0.040(3) Uani 0.3270(15) 1 d G U P A 2
H8B H 0.4482 0.3263 0.0970 0.048 Uiso 0.3270(15) 1 calc R . P A 2
C9B C 0.3032(14) 0.2621(13) -0.0565(8) 0.035(3) Uani 0.3270(15) 1 d G U P A 2
H9B H 0.3394 0.2875 -0.1115 0.042 Uiso 0.3270(15) 1 calc R . P A 2
C10B C 0.1841(14) 0.2009(14) -0.0993(6) 0.049(3) Uani 0.3270(15) 1 d G U P A 2
H10B H 0.1404 0.1854 -0.1829 0.059 Uiso 0.3270(15) 1 calc R . P A 2
C11B C 0.1301(9) 0.1630(12) -0.0172(9) 0.049(3) Uani 0.3270(15) 1 d G U P A 2
H11B H 0.0503 0.1221 -0.0458 0.059 Uiso 0.3270(15) 1 calc R . P A 2
C12B C 0.1953(8) 0.1862(8) 0.1077(8) 0.041(2) Uani 0.3270(15) 1 d G U P A 2
H12B H 0.1591 0.1609 0.1627 0.050 Uiso 0.3270(15) 1 calc R . P A 2
C13B C 0.1664(6) 0.1551(7) 0.5026(6) 0.0295(16) Uani 0.3270(15) 1 d . U P A 2
C14B C 0.0595(7) 0.1402(8) 0.3918(6) 0.0382(19) Uani 0.3270(15) 1 d G U P A 2
H14B H 0.0629 0.1694 0.3193 0.046 Uiso 0.3270(15) 1 calc R . P A 2
C15B C -0.0526(6) 0.0816(11) 0.3892(10) 0.039(3) Uani 0.3270(15) 1 d G U P A 2
H15B H -0.1241 0.0717 0.3150 0.047 Uiso 0.3270(15) 1 calc R . P A 2
C16B C -0.0577(11) 0.0379(13) 0.4975(13) 0.040(3) Uani 0.3270(15) 1 d G U P A 2
H16B H -0.1327 -0.0013 0.4958 0.047 Uiso 0.3270(15) 1 calc R . P A 2
C17B C 0.0492(14) 0.0528(12) 0.6084(10) 0.043(3) Uani 0.3270(15) 1 d G U P A 2
H17B H 0.0458 0.0236 0.6808 0.051 Uiso 0.3270(15) 1 calc R . P A 2
C18B C 0.1613(10) 0.1114(8) 0.6109(6) 0.030(2) Uani 0.3270(15) 1 d G U P A 2
H18B H 0.2328 0.1213 0.6851 0.036 Uiso 0.3270(15) 1 calc R . P A 2
C19B C 0.6847(7) 0.2979(7) 0.8631(7) 0.0281(17) Uani 0.3270(15) 1 d . U P A 2
C20B C 0.6459(9) 0.2338(10) 0.9444(10) 0.0369(8) Uani 0.3270(15) 1 d G U P A 2
H20B H 0.5637 0.1974 0.9165 0.044 Uiso 0.3270(15) 1 calc R . P A 2
C21B C 0.7301(14) 0.2241(14) 1.0673(9) 0.036(3) Uani 0.3270(15) 1 d G U P A 2
H21B H 0.7042 0.1812 1.1217 0.044 Uiso 0.3270(15) 1 calc R . P A 2
C22B C 0.8530(13) 0.2784(14) 1.1090(7) 0.036(3) Uani 0.3270(15) 1 d G U P A 2
H22B H 0.9093 0.2719 1.1913 0.043 Uiso 0.3270(15) 1 calc R . P A 2
C23B C 0.8917(8) 0.3426(10) 1.0277(9) 0.049(3) Uani 0.3270(15) 1 d G U P A 2
H23B H 0.9740 0.3789 1.0556 0.059 Uiso 0.3270(15) 1 calc R . P A 2
C24B C 0.8076(7) 0.3523(7) 0.9047(8) 0.0334(19) Uani 0.3270(15) 1 d G U P A 2
H24B H 0.8335 0.3952 0.8503 0.040 Uiso 0.3270(15) 1 calc R . P A 2
C25B C 0.7550(8) 0.1861(7) 0.6522(7) 0.0301(16) Uani 0.3270(15) 1 d . . P A 2
H25D H 0.8163 0.1873 0.6132 0.045 Uiso 0.3270(15) 1 calc GR . P A 2
H25E H 0.6953 0.1195 0.6205 0.045 Uiso 0.3270(15) 1 calc GR . P A 2
H25F H 0.8015 0.1765 0.7394 0.045 Uiso 0.3270(15) 1 calc GR . P A 2
S1B S 0.58334(19) 0.2643(2) 0.35220(17) 0.0258(4) Uani 0.3270(15) 1 d . . P A 2
S2B S 0.4544(2) 0.1795(3) 0.66410(19) 0.0302(5) Uani 0.3270(15) 1 d . . P A 2
P1B P 0.65853(17) 0.38841(15) 0.50392(16) 0.0228(4) Uani 0.3270(15) 1 d . . P A 2
P2B P 0.38188(18) 0.30545(16) 0.30987(17) 0.0247(4) Uani 0.3270(15) 1 d . . P A 2
P3B P 0.30196(17) 0.25488(16) 0.50608(18) 0.0258(5) Uani 0.3270(15) 1 d . . P A 2
P4B P 0.58026(17) 0.33370(16) 0.70185(16) 0.0237(4) Uani 0.3270(15) 1 d . . P A 2

loop_
_atom_site_aniso_label
_atom_site_aniso_U_11
_atom_site_aniso_U_22
_atom_site_aniso_U_33
_atom_site_aniso_U_23
_atom_site_aniso_U_13
_atom_site_aniso_U_12
N1 0.0245(10) 0.0307(10) 0.0283(11) -0.0028(8) 0.0122(8) -0.0006(8)
N2 0.0244(9) 0.0279(10) 0.0253(10) -0.0017(7) 0.0119(8) -0.0025(8)
S1A 0.0230(4) 0.0312(5) 0.0282(5) 0.0005(4) 0.0075(3) -0.0060(4)
S2A 0.0206(4) 0.0312(5) 0.0245(4) -0.0036(4) 0.0091(3) -0.0007(4)
P1A 0.0189(4) 0.0275(4) 0.0280(5) -0.0040(3) 0.0098(3) -0.0017(3)
P2A 0.0200(4) 0.0235(4) 0.0223(4) -0.0006(3) 0.0093(3) -0.0001(3)
P3A 0.0186(4) 0.0238(4) 0.0221(4) 0.0005(3) 0.0086(3) 0.0003(3)
P4A 0.0198(4) 0.0269(4) 0.0234(4) -0.0020(3) 0.0064(3) 0.0016(3)
C1A 0.0210(17) 0.034(2) 0.038(2) -0.014(2) 0.0135(15) -0.0043(18)
C2A 0.030(2) 0.036(3) 0.043(2) -0.0148(19) 0.0230(19) -0.012(2)
C3A 0.041(3) 0.046(3) 0.060(3) -0.015(3) 0.030(3) -0.014(3)
C4A 0.026(2) 0.033(2) 0.072(4) -0.017(3) 0.030(3) -0.011(2)
C5A 0.024(2) 0.050(3) 0.052(3) -0.017(2) 0.0115(19) -0.0079(19)
C6A 0.027(2) 0.058(3) 0.043(2) -0.010(2) 0.0124(18) -0.003(2)
C7A 0.0278(13) 0.025(2) 0.0212(13) -0.0055(16) 0.0078(11) -0.0042(18)
C8A 0.035(2) 0.039(2) 0.037(3) -0.007(2) 0.012(2) -0.022(2)
C9A 0.053(3) 0.051(4) 0.029(2) 0.006(2) 0.014(2) -0.008(3)
C10A 0.040(3) 0.047(3) 0.023(2) -0.0025(19) 0.0058(18) 0.002(2)
C11A 0.030(2) 0.064(3) 0.032(2) -0.014(2) 0.0118(19) -0.010(2)
C12A 0.031(2) 0.044(2) 0.030(2) -0.0022(19) 0.0160(16) -0.0132(19)
C13A 0.0207(16) 0.0227(17) 0.0333(18) -0.0021(16) 0.0122(14) -0.0014(15)
C14A 0.0244(19) 0.040(2) 0.040(2) -0.0062(18) 0.0133(16) 0.0009(18)
C15A 0.025(2) 0.046(3) 0.048(3) -0.011(2) 0.0118(19) -0.0032(18)
C16A 0.024(2) 0.035(3) 0.062(3) -0.012(2) 0.018(2) -0.008(2)
C17A 0.034(3) 0.036(2) 0.047(3) -0.005(2) 0.026(2) -0.008(2)
C18A 0.033(2) 0.029(3) 0.036(2) -0.0047(17) 0.0167(17) -0.0120(19)
C19A 0.0224(16) 0.035(2) 0.0281(18) -0.0027(18) 0.0063(14) 0.0039(17)
C20A 0.0410(17) 0.040(2) 0.0257(15) -0.0032(14) 0.0091(13) -0.0165(14)
C21A 0.040(3) 0.043(2) 0.031(2) 0.0036(19) 0.011(2) -0.001(2)
C22A 0.032(3) 0.057(3) 0.023(2) -0.003(2) 0.0066(18) 0.008(2)
C23A 0.027(2) 0.087(4) 0.035(3) -0.004(2) 0.003(2) -0.012(2)
C24A 0.029(2) 0.084(4) 0.032(2) -0.002(3) 0.0100(17) -0.011(3)
C25A 0.037(2) 0.0258(17) 0.046(2) -0.0056(15) 0.0196(18) -0.0044(15)
C26A 0.0303(18) 0.0269(16) 0.0291(18) 0.0011(13) 0.0142(15) 0.0048(14)
C26B 0.034(4) 0.032(4) 0.045(5) -0.012(3) 0.022(4) -0.005(3)
C1B 0.023(3) 0.032(4) 0.036(4) -0.009(4) 0.017(3) -0.004(3)
C6B 0.016(3) 0.047(5) 0.037(4) -0.017(4) 0.009(3) -0.002(3)
C5B 0.026(4) 0.042(5) 0.050(5) -0.016(4) 0.011(4) -0.006(4)
C4B 0.025(4) 0.041(5) 0.053(5) -0.016(4) 0.010(4) -0.004(4)
C3B 0.028(4) 0.037(4) 0.046(4) -0.017(4) 0.031(4) -0.016(3)
C2B 0.033(4) 0.027(5) 0.031(4) -0.017(3) 0.012(3) -0.013(3)
C7B 0.0278(13) 0.025(2) 0.0212(13) -0.0055(16) 0.0078(11) -0.0042(18)
C8B 0.053(5) 0.049(5) 0.018(4) 0.009(4) 0.016(4) -0.001(4)
C9B 0.054(6) 0.027(4) 0.024(4) 0.001(3) 0.014(4) 0.000(4)
C10B 0.044(5) 0.066(5) 0.024(4) -0.009(4) 0.001(4) 0.010(5)
C11B 0.029(4) 0.079(5) 0.036(5) -0.019(4) 0.009(4) -0.016(4)
C12B 0.033(4) 0.056(5) 0.032(4) -0.007(4) 0.010(3) -0.008(4)
C13B 0.024(3) 0.027(4) 0.040(4) -0.001(4) 0.015(3) -0.006(3)
C14B 0.022(3) 0.049(5) 0.044(4) -0.005(4) 0.013(3) 0.001(4)
C15B 0.021(4) 0.042(5) 0.053(5) -0.016(4) 0.014(3) -0.002(3)
C16B 0.031(4) 0.033(5) 0.067(5) -0.013(4) 0.032(4) -0.007(4)
C17B 0.036(5) 0.041(5) 0.060(5) -0.013(4) 0.028(4) -0.012(4)
C18B 0.028(4) 0.025(5) 0.044(4) -0.010(3) 0.021(3) -0.010(3)
C19B 0.026(3) 0.036(4) 0.026(3) 0.004(3) 0.014(3) 0.005(4)
C20B 0.0410(17) 0.040(2) 0.0257(15) -0.0032(14) 0.0091(13) -0.0165(14)
C21B 0.035(5) 0.052(5) 0.018(4) 0.005(4) 0.006(3) -0.018(4)
C22B 0.022(5) 0.054(5) 0.027(4) -0.009(4) 0.006(3) -0.003(4)
C23B 0.035(5) 0.077(5) 0.032(4) -0.009(4) 0.010(4) -0.015(4)
C24B 0.023(3) 0.037(4) 0.033(4) 0.010(3) 0.003(3) -0.002(3)
C25B 0.027(4) 0.031(3) 0.029(4) -0.002(3) 0.007(3) 0.003(3)
S1B 0.0205(9) 0.0318(11) 0.0251(9) -0.0032(7) 0.0089(7) -0.0003(8)
S2B 0.0257(11) 0.0333(12) 0.0297(10) 0.0009(9) 0.0090(8) -0.0057(9)
P1B 0.0191(9) 0.0249(8) 0.0252(9) 0.0004(6) 0.0095(7) 0.0005(6)
P2B 0.0217(8) 0.0277(9) 0.0237(9) -0.0030(6) 0.0080(7) 0.0008(7)
P3B 0.0196(8) 0.0279(8) 0.0312(10) -0.0046(7) 0.0115(8) -0.0024(6)
P4B 0.0203(9) 0.0272(8) 0.0242(9) -0.0007(6) 0.0095(7) 0.0001(7)

loop_
_atom_type_symbol
_atom_type_description
_atom_type_scat_dispersion_real
_atom_type_scat_dispersion_imag
_atom_type_scat_source
C C 0.0181 0.0091 'International Tables Vol C Tables 4.2.6.8 and 6.1.1.4'
H H 0.0000 0.0000 'International Tables Vol C Tables 4.2.6.8 and 6.1.1.4'
N N 0.0311 0.0180 'International Tables Vol C Tables 4.2.6.8 and 6.1.1.4'
P P 0.2955 0.4335 'International Tables Vol C Tables 4.2.6.8 and 6.1.1.4'
S S 0.3331 0.5567 'International Tables Vol C Tables 4.2.6.8 and 6.1.1.4'

loop_
_exptl_crystal_face_index_h
_exptl_crystal_face_index_k
_exptl_crystal_face_index_l
_exptl_crystal_face_perp_dist
1 -1 0 0.0624
-1 1 0 0.0724
-1 -1 0 0.0691
1 1 0 0.0711
1 0 -1 0.0597
-1 0 1 0.0637
0 1 -1 0.1140
0 -1 1 0.1140

loop_
_geom_angle_atom_site_label_1
_geom_angle_atom_site_label_2
_geom_angle_atom_site_label_3
_geom_angle
P4A N1 P1A 112.12(12)
C25A N1 P1A 120.3(2)
C25A N1 P4A 121.0(2)
C25B N1 P1B 122.1(3)
C25B N1 P4B 118.7(4)
P1B N1 P4B 117.38(15)
P3A N2 P2A 114.72(13)
C26A N2 P2A 120.0(2)
C26A N2 P3A 122.2(2)
C26B N2 P2B 121.5(4)
C26B N2 P3B 116.6(4)
P2B N2 P3B 112.06(13)
P2A S1A P1A 94.86(6)
P4A S2A P3A 94.57(6)
N1 P1A S1A 106.49(9)
N1 P1A C1A 100.41(13)
C1A P1A S1A 98.08(13)
N2 P2A S1A 104.30(8)
N2 P2A C7A 101.54(14)
C7A P2A S1A 99.28(11)
N2 P3A S2A 104.89(8)
N2 P3A C13A 101.49(13)
C13A P3A S2A 98.70(11)
N1 P4A S2A 106.49(9)
N1 P4A C19A 100.35(15)
C19A P4A S2A 99.35(12)
C2A C1A P1A 121.9(2)
C2A C1A C6A 120.0
C6A C1A P1A 117.4(2)
C1A C2A H2A 120.0
C3A C2A C1A 120.0
C3A C2A H2A 120.0
C2A C3A H3A 120.0
C4A C3A C2A 120.0
C4A C3A H3A 120.0
C3A C4A H4A 120.0
C3A C4A C5A 120.0
C5A C4A H4A 120.0
C4A C5A H5A 120.0
C4A C5A C6A 120.0
C6A C5A H5A 120.0
C1A C6A H6A 120.0
C5A C6A C1A 120.0
C5A C6A H6A 120.0
C8A C7A P2A 124.0(2)
C8A C7A C12A 120.0
C12A C7A P2A 115.7(2)
C7A C8A H8A 120.0
C9A C8A C7A 120.0
C9A C8A H8A 120.0
C8A C9A H9A 120.0
C8A C9A C10A 120.0
C10A C9A H9A 120.0
C9A C10A H10A 120.0
C9A C10A C11A 120.0
C11A C10A H10A 120.0
C10A C11A H11A 120.0
C12A C11A C10A 120.0
C12A C11A H11A 120.0
C7A C12A H12A 120.0
C11A C12A C7A 120.0
C11A C12A H12A 120.0
C14A C13A P3A 118.4(2)
C14A C13A C18A 120.0
C18A C13A P3A 120.8(2)
C13A C14A H14A 120.0
C13A C14A C15A 120.0
C15A C14A H14A 120.0
C14A C15A H15A 120.0
C16A C15A C14A 120.0
C16A C15A H15A 120.0
C15A C16A H16A 120.0
C15A C16A C17A 120.0
C17A C16A H16A 120.0
C16A C17A H17A 120.0
C18A C17A C16A 120.0
C18A C17A H17A 120.0
C13A C18A H18A 120.0
C17A C18A C13A 120.0
C17A C18A H18A 120.0
C20A C19A P4A 119.4(3)
C20A C19A C24A 120.0
C24A C19A P4A 119.5(2)
C19A C20A H20A 120.0
C21A C20A C19A 120.0
C21A C20A H20A 120.0
C20A C21A H21A 120.0
C20A C21A C22A 120.0
C22A C21A H21A 120.0
C21A C22A H22A 120.0
C23A C22A C21A 120.0
C23A C22A H22A 120.0
C22A C23A H23A 120.0
C22A C23A C24A 120.0
C24A C23A H23A 120.0
C19A C24A H24A 120.0
C23A C24A C19A 120.0
C23A C24A H24A 120.0
N1 C25A H25A 109.5
N1 C25A H25B 109.5
N1 C25A H25C 109.5
H25A C25A H25B 109.5
H25A C25A H25C 109.5
H25B C25A H25C 109.5
N2 C26A H26A 109.5
N2 C26A H26B 109.5
N2 C26A H26C 109.5
H26A C26A H26B 109.5
H26A C26A H26C 109.5
H26B C26A H26C 109.5
N2 C26B H26D 109.5
N2 C26B H26E 109.5
N2 C26B H26F 109.5
H26D C26B H26E 109.5
H26D C26B H26F 109.5
H26E C26B H26F 109.5
C6B C1B C2B 120.0
C6B C1B P1B 118.2(5)
C2B C1B P1B 120.6(5)
C1B C6B H6B 120.0
C5B C6B C1B 120.0
C5B C6B H6B 120.0
C6B C5B H5B 120.0
C4B C5B C6B 120.0
C4B C5B H5B 120.0
C5B C4B H4B 120.0
C5B C4B C3B 120.0
C3B C4B H4B 120.0
C4B C3B H3B 120.0
C2B C3B C4B 120.0
C2B C3B H3B 120.0
C1B C2B H2B 120.0
C3B C2B C1B 120.0
C3B C2B H2B 120.0
C8B C7B C12B 120.0
C8B C7B P2B 119.7(5)
C12B C7B P2B 119.1(5)
C7B C8B H8B 120.0
C7B C8B C9B 120.0
C9B C8B H8B 120.0
C8B C9B H9B 120.0
C10B C9B C8B 120.0
C10B C9B H9B 120.0
C9B C10B H10B 120.0
C11B C10B C9B 120.0
C11B C10B H10B 120.0
C10B C11B H11B 120.0
C10B C11B C12B 120.0
C12B C11B H11B 120.0
C7B C12B H12B 120.0
C11B C12B C7B 120.0
C11B C12B H12B 120.0
C14B C13B C18B 120.0
C14B C13B P3B 118.4(4)
C18B C13B P3B 120.8(4)
C13B C14B H14B 120.0
C13B C14B C15B 120.0
C15B C14B H14B 120.0
C14B C15B H15B 120.0
C16B C15B C14B 120.0
C16B C15B H15B 120.0
C15B C16B H16B 120.0
C15B C16B C17B 120.0
C17B C16B H16B 120.0
C16B C17B H17B 120.0
C18B C17B C16B 120.0
C18B C17B H17B 120.0
C13B C18B H18B 120.0
C17B C18B C13B 120.0
C17B C18B H18B 120.0
C20B C19B C24B 120.0
C20B C19B P4B 125.8(5)
C24B C19B P4B 113.9(5)
C19B C20B H20B 120.0
C21B C20B C19B 120.0
C21B C20B H20B 120.0
C20B C21B H21B 120.0
C22B C21B C20B 120.0
C22B C21B H21B 120.0
C21B C22B H22B 120.0
C21B C22B C23B 120.0
C23B C22B H22B 120.0
C22B C23B H23B 120.0
C22B C23B C24B 120.0
C24B C23B H23B 120.0
C19B C24B H24B 120.0
C23B C24B C19B 120.0
C23B C24B H24B 120.0
N1 C25B H25D 109.5
N1 C25B H25E 109.5
N1 C25B H25F 109.5
H25D C25B H25E 109.5
H25D C25B H25F 109.5
H25E C25B H25F 109.5
P2B S1B P1B 95.05(12)
P4B S2B P3B 95.81(13)
N1 P1B C1B 103.0(3)
N1 P1B S1B 104.41(12)
C1B P1B S1B 98.1(2)
N2 P2B C7B 99.1(3)
N2 P2B S1B 108.37(13)
C7B P2B S1B 97.6(3)
N2 P3B C13B 98.7(3)
N2 P3B S2B 107.87(13)
C13B P3B S2B 98.3(2)
N1 P4B C19B 103.4(3)
N1 P4B S2B 104.04(13)
C19B P4B S2B 98.1(2)

loop_
_geom_bond_atom_site_label_1
_geom_bond_atom_site_label_2
_geom_bond_distance
N1 P1A 1.722(2)
N1 P4A 1.713(2)
N1 C25A 1.480(4)
N1 C25B 1.518(7)
N1 P1B 1.657(3)
N1 P4B 1.692(3)
N2 P2A 1.709(2)
N2 P3A 1.691(2)
N2 C26A 1.482(4)
N2 C26B 1.509(8)
N2 P2B 1.687(3)
N2 P3B 1.743(3)
S1A P1A 2.1316(15)
S1A P2A 2.1312(12)
S2A P3A 2.1444(13)
S2A P4A 2.1364(14)
P1A C1A 1.856(3)
P2A C7A 1.849(3)
P3A C13A 1.847(3)
P4A C19A 1.851(3)
C1A C2A 1.3900
C1A C6A 1.3900
C2A H2A 0.9300
C2A C3A 1.3900
C3A H3A 0.9300
C3A C4A 1.3900
C4A H4A 0.9300
C4A C5A 1.3900
C5A H5A 0.9300
C5A C6A 1.3900
C6A H6A 0.9300
C7A C8A 1.3900
C7A C12A 1.3900
C8A H8A 0.9300
C8A C9A 1.3900
C9A H9A 0.9300
C9A C10A 1.3900
C10A H10A 0.9300
C10A C11A 1.3900
C11A H11A 0.9300
C11A C12A 1.3900
C12A H12A 0.9300
C13A C14A 1.3900
C13A C18A 1.3900
C14A H14A 0.9300
C14A C15A 1.3900
C15A H15A 0.9300
C15A C16A 1.3900
C16A H16A 0.9300
C16A C17A 1.3900
C17A H17A 0.9300
C17A C18A 1.3900
C18A H18A 0.9300
C19A C20A 1.3900
C19A C24A 1.3900
C20A H20A 0.9300
C20A C21A 1.3900
C21A H21A 0.9300
C21A C22A 1.3900
C22A H22A 0.9300
C22A C23A 1.3900
C23A H23A 0.9300
C23A C24A 1.3900
C24A H24A 0.9300
C25A H25A 0.9600
C25A H25B 0.9600
C25A H25C 0.9600
C26A H26A 0.9600
C26A H26B 0.9600
C26A H26C 0.9600
C26B H26D 0.9600
C26B H26E 0.9600
C26B H26F 0.9600
C1B C6B 1.3900
C1B C2B 1.3900
C1B P1B 1.844(7)
C6B H6B 0.9300
C6B C5B 1.3900
C5B H5B 0.9300
C5B C4B 1.3900
C4B H4B 0.9300
C4B C3B 1.3900
C3B H3B 0.9300
C3B C2B 1.3900
C2B H2B 0.9300
C7B C8B 1.3900
C7B C12B 1.3900
C7B P2B 1.848(7)
C8B H8B 0.9300
C8B C9B 1.3900
C9B H9B 0.9300
C9B C10B 1.3900
C10B H10B 0.9300
C10B C11B 1.3900
C11B H11B 0.9300
C11B C12B 1.3900
C12B H12B 0.9300
C13B C14B 1.3900
C13B C18B 1.3900
C13B P3B 1.850(6)
C14B H14B 0.9300
C14B C15B 1.3900
C15B H15B 0.9300
C15B C16B 1.3900
C16B H16B 0.9300
C16B C17B 1.3900
C17B H17B 0.9300
C17B C18B 1.3900
C18B H18B 0.9300
C19B C20B 1.3900
C19B C24B 1.3900
C19B P4B 1.843(7)
C20B H20B 0.9300
C20B C21B 1.3900
C21B H21B 0.9300
C21B C22B 1.3900
C22B H22B 0.9300
C22B C23B 1.3900
C23B H23B 0.9300
C23B C24B 1.3900
C24B H24B 0.9300
C25B H25D 0.9600
C25B H25E 0.9600
C25B H25F 0.9600
S1B P1B 2.147(3)
S1B P2B 2.137(3)
S2B P3B 2.136(3)
S2B P4B 2.132(3)

loop_
_geom_torsion_atom_site_label_1
_geom_torsion_atom_site_label_2
_geom_torsion_atom_site_label_3
_geom_torsion_atom_site_label_4
_geom_torsion
N1 P1A C1A C2A -142.3(3)
N1 P1A C1A C6A 47.2(2)
N1 P4A C19A C20A 154.4(3)
N1 P4A C19A C24A -37.8(2)
N2 P2A C7A C8A 130.8(3)
N2 P2A C7A C12A -55.8(2)
N2 P3A C13A C14A 35.9(2)
N2 P3A C13A C18A -154.7(2)
S1A P1A C1A C2A -33.8(3)
S1A P1A C1A C6A 155.73(19)
S1A P2A C7A C8A 24.1(3)
S1A P2A C7A C12A -162.54(19)
S2A P3A C13A C14A 143.11(18)
S2A P3A C13A C18A -47.5(2)
S2A P4A C19A C20A 45.6(3)
S2A P4A C19A C24A -146.6(2)
P1A N1 P4A S2A -107.25(12)
P1A N1 P4A C19A 149.68(16)
P1A C1A C2A C3A -170.2(3)
P1A C1A C6A C5A 170.7(3)
P2A N2 P3A S2A 110.50(11)
P2A N2 P3A C13A -147.16(14)
P2A C7A C8A C9A 173.1(3)
P2A C7A C12A C11A -173.7(3)
P3A N2 P2A S1A -109.79(11)
P3A N2 P2A C7A 147.39(14)
P3A C13A C14A C15A 169.5(3)
P3A C13A C18A C17A -169.3(3)
P4A N1 P1A S1A 107.57(11)
P4A N1 P1A C1A -150.69(16)
P4A C19A C20A C21A 167.8(3)
P4A C19A C24A C23A -167.8(3)
C1A C2A C3A C4A 0.0
C2A C1A C6A C5A 0.0
C2A C3A C4A C5A 0.0
C3A C4A C5A C6A 0.0
C4A C5A C6A C1A 0.0
C6A C1A C2A C3A 0.0
C7A C8A C9A C10A 0.0
C8A C7A C12A C11A 0.0
C8A C9A C10A C11A 0.0
C9A C10A C11A C12A 0.0
C10A C11A C12A C7A 0.0
C12A C7A C8A C9A 0.0
C13A C14A C15A C16A 0.0
C14A C13A C18A C17A 0.0
C14A C15A C16A C17A 0.0
C15A C16A C17A C18A 0.0
C16A C17A C18A C13A 0.0
C18A C13A C14A C15A 0.0
C19A C20A C21A C22A 0.0
C20A C19A C24A C23A 0.0
C20A C21A C22A C23A 0.0
C21A C22A C23A C24A 0.0
C22A C23A C24A C19A 0.0
C24A C19A C20A C21A 0.0
C25A N1 P1A S1A -44.2(2)
C25A N1 P1A C1A 57.6(3)
C25A N1 P4A S2A 44.3(2)
C25A N1 P4A C19A -58.8(3)
C26A N2 P2A S1A 50.9(2)
C26A N2 P2A C7A -51.9(2)
C26A N2 P3A S2A -49.7(2)
C26A N2 P3A C13A 52.6(3)
C26B N2 P2B C7B 61.7(5)
C26B N2 P2B S1B -39.6(4)
C26B N2 P3B C13B -60.9(5)
C26B N2 P3B S2B 40.9(4)
C1B C6B C5B C4B 0.0
C6B C1B C2B C3B 0.0
C6B C1B P1B N1 -35.4(5)
C6B C1B P1B S1B -142.3(4)
C6B C5B C4B C3B 0.0
C5B C4B C3B C2B 0.0
C4B C3B C2B C1B 0.0
C2B C1B C6B C5B 0.0
C2B C1B P1B N1 156.8(4)
C2B C1B P1B S1B 49.8(5)
C7B C8B C9B C10B 0.0
C8B C7B C12B C11B 0.0
C8B C7B P2B N2 -161.6(5)
C8B C7B P2B S1B -51.5(5)
C8B C9B C10B C11B 0.0
C9B C10B C11B C12B 0.0
C10B C11B C12B C7B 0.0
C12B C7B C8B C9B 0.0
C12B C7B P2B N2 31.0(5)
C12B C7B P2B S1B 141.1(4)
C13B C14B C15B C16B 0.0
C14B C13B C18B C17B 0.0
C14B C13B P3B N2 -47.1(4)
C14B C13B P3B S2B -156.8(4)
C14B C15B C16B C17B 0.0
C15B C16B C17B C18B 0.0
C16B C17B C18B C13B 0.0
C18B C13B C14B C15B 0.0
C18B C13B P3B N2 142.9(5)
C18B C13B P3B S2B 33.2(5)
C19B C20B C21B C22B 0.0
C20B C19B C24B C23B 0.0
C20B C19B P4B N1 -136.4(6)
C20B C19B P4B S2B -29.8(6)
C20B C21B C22B C23B 0.0
C21B C22B C23B C24B 0.0
C22B C23B C24B C19B 0.0
C24B C19B C20B C21B 0.0
C24B C19B P4B N1 50.1(5)
C24B C19B P4B S2B 156.7(4)
C25B N1 P1B C1B -50.3(5)
C25B N1 P1B S1B 51.8(4)
C25B N1 P4B C19B 47.4(5)
C25B N1 P4B S2B -54.6(4)
P1B N1 P4B C19B -147.8(3)
P1B N1 P4B S2B 110.19(16)
P1B C1B C6B C5B -167.9(7)
P1B C1B C2B C3B 167.6(7)
P2B N2 P3B C13B 152.6(3)
P2B N2 P3B S2B -105.60(15)
P2B C7B C8B C9B -167.2(6)
P2B C7B C12B C11B 167.3(6)
P3B N2 P2B C7B -153.8(3)
P3B N2 P2B S1B 104.97(15)
P3B C13B C14B C15B -170.1(6)
P3B C13B C18B C17B 169.8(7)
P4B N1 P1B C1B 145.5(3)
P4B N1 P1B S1B -112.47(15)
P4B C19B C20B C21B -173.1(7)
P4B C19B C24B C23B 173.9(6)

loop_
_exptl_oxdiff_crystal_face_indexfrac_h
_exptl_oxdiff_crystal_face_indexfrac_k
_exptl_oxdiff_crystal_face_indexfrac_l
_exptl_oxdiff_crystal_face_x
_exptl_oxdiff_crystal_face_y
_exptl_oxdiff_crystal_face_z
1.0000 -1.0000 -0.0000 -0.1045 0.1500 0.0946
-1.0000 1.0000 0.0000 0.1045 -0.1500 -0.0946
-1.0000 -1.0000 -0.0000 -0.1418 -0.1444 0.0375
1.0000 1.0000 0.0000 0.1418 0.1444 -0.0375
1.0000 -0.0000 -1.0000 0.0714 0.0638 0.1302
-1.0000 0.0000 1.0000 -0.0714 -0.0638 -0.1302
-0.0000 1.0000 -1.0000 0.1758 -0.0862 0.0356
0.0000 -1.0000 1.0000 -0.1758 0.0862 -0.0356

loop_
_twin_individual_id
_twin_individual_mass_fraction_refined
1 0.518(19)
2 0.482(19)
